data_7712107
loop_
_publ_author_name
'McEllin, Alice Jane'
'Goult, Christopher A.'
'Whitwood, Adrian C.'
'Lynam, Jason M.'
'Bruce, Duncan W.'

_publ_section_title
;
 On the mercuration, palladation, transmetalation and direct auration of a
 C^N^C pincer ligand.
;
_journal_issue 4
_journal_name_full 'Dalton transactions (Cambridge, England : 2003)'
_journal_page_first 872
_journal_page_last 876
_journal_paper_doi 10.1039/d2dt04114f
_journal_volume 52
_journal_year 2023
_chemical_formula_moiety '1(C33 H43 Cl2 Hg2 N O4)'
_chemical_formula_sum 'C33 H43 Cl2 Hg2 N O4'
_chemical_formula_weight 989.76
_space_group_crystal_system monoclinic
_space_group_IT_number 13
_space_group_name_Hall '-P 2yc'
_space_group_name_H-M_alt 'P 1 2/c 1'
_atom_sites_solution_hydrogens geom
_atom_sites_solution_primary dual
_audit_creation_date 2020-07-23
_audit_creation_method
;
Olex2 1.3
(compiled 2020.07.16 svn.r6f6c53a7 for OlexSys, GUI svn.r6139)
;
_audit_update_record
;
2022-08-05 deposited with the CCDC.	2023-01-04 downloaded from the CCDC.
;
_cell_angle_alpha 90
_cell_angle_beta 104.177(4)
_cell_angle_gamma 90
_cell_formula_units_Z 8
_cell_length_a 14.0415(6)
_cell_length_b 18.4352(7)
_cell_length_c 27.0890(9)
_cell_measurement_reflns_used 8797
_cell_measurement_temperature 110.05(10)
_cell_measurement_theta_max 70.7970
_cell_measurement_theta_min 4.7080
_cell_volume 6798.6(5)
_computing_cell_refinement 'CrysAlisPro 1.171.40.82a (Rigaku OD, 2020)'
_computing_data_collection 'CrysAlisPro 1.171.40.82a (Rigaku OD, 2020)'
_computing_data_reduction 'CrysAlisPro 1.171.40.82a (Rigaku OD, 2020)'
_computing_molecular_graphics 'Olex2 1.3 (Dolomanov et al., 2009)'
_computing_publication_material 'Olex2 1.3 (Dolomanov et al., 2009)'
_computing_structure_refinement 'SHELXL 2018/3 (Sheldrick, 2015)'
_computing_structure_solution 'SHELXT  (Sheldrick, 2015)'
_diffrn_ambient_environment N~2~
_diffrn_ambient_temperature 110.05(10)
_diffrn_detector 'CCD plate'
_diffrn_detector_area_resol_mean 16.1450
_diffrn_detector_type Eos
_diffrn_measured_fraction_theta_full 0.995
_diffrn_measured_fraction_theta_max 0.995
_diffrn_measurement_details
;
List of Runs (angles in degrees, time in seconds):

  # Type    Start    End  Width  t~exp~   \w     \q     \k     \f   Frames
#--------------------------------------------------------------------------
  1  \w     12.00  42.00   1.00    3.00    --    0.00  77.00-120.00   30
  2  \w    -17.00  16.00   1.00    3.00    --    0.00 -77.00  30.00   33
  3  \w    -13.00  15.00   1.00    3.00    --    0.00 -77.00-150.00   28
  4  \w    -28.00   7.00   1.00    3.00    --    0.00  77.00-120.00   35
  5  \w     42.00  86.00   1.00   12.00    --   54.00  57.00-180.00   44
  6  \w     52.00 111.00   1.00   12.00    --   54.00-125.00  90.00   59
  7  \w     34.00 123.00   1.00   12.00    --   54.00  57.00  60.00   89
  8  \w     41.00  81.00   1.00   12.00    --   54.00  57.00-120.00   40
  9  \w    -15.00  74.00   1.00   12.00    --   54.00 -57.00 -90.00   89
 10  \w     80.00 107.00   1.00   12.00    --  108.00-111.00-150.00   27
 11  \w     41.00 121.00   1.00   12.00    --  108.00 -63.00 150.00   80
 12  \w     71.00 107.00   1.00   12.00    --  108.00 -91.00 -30.00   36
 13  \w     54.00  87.00   1.00   12.00    --  108.00 -91.00  60.00   33
 14  \w    138.00 173.00   1.00   12.00    --  108.00  77.00-150.00   35
 15  \w     37.00 101.00   1.00   12.00    --  108.00-111.00 -60.00   64
 16  \w    124.00 150.00   1.00   12.00    --  108.00 111.00 -60.00   26
 17  \w     77.00 174.00   1.00   12.00    --  108.00  25.00  60.00   97
 18  \w    102.00 174.00   1.00   12.00    --  108.00  50.00 -60.00   72
 19  \w     44.00 105.00   1.00   12.00    --  108.00 -91.00 120.00   61
;
_diffrn_measurement_device 'four-circle diffractometer'
_diffrn_measurement_device_type 'SuperNova, Dual, Cu at home/near, Eos'
_diffrn_measurement_method '\w scans'
_diffrn_orient_matrix_type 'CrysAlisPro convention (1999,Acta A55,543-557)'
_diffrn_orient_matrix_UB_11 0.0150793000
_diffrn_orient_matrix_UB_12 -0.0804865000
_diffrn_orient_matrix_UB_13 0.0150751000
_diffrn_orient_matrix_UB_21 0.1047698000
_diffrn_orient_matrix_UB_22 0.0028792000
_diffrn_orient_matrix_UB_23 -0.0080088000
_diffrn_orient_matrix_UB_31 0.0399525000
_diffrn_orient_matrix_UB_32 0.0220521000
_diffrn_orient_matrix_UB_33 0.0561944000
_diffrn_radiation_monochromator mirror
_diffrn_radiation_probe x-ray
_diffrn_radiation_type 'Cu K\a'
_diffrn_radiation_wavelength 1.54184
_diffrn_reflns_av_R_equivalents 0.0450
_diffrn_reflns_av_unetI/netI 0.0613
_diffrn_reflns_Laue_measured_fraction_full 0.995
_diffrn_reflns_Laue_measured_fraction_max 0.995
_diffrn_reflns_limit_h_max 16
_diffrn_reflns_limit_h_min -16
_diffrn_reflns_limit_k_max 22
_diffrn_reflns_limit_k_min -16
_diffrn_reflns_limit_l_max 32
_diffrn_reflns_limit_l_min -28
_diffrn_reflns_number 25928
_diffrn_reflns_point_group_measured_fraction_full 0.995
_diffrn_reflns_point_group_measured_fraction_max 0.995
_diffrn_reflns_theta_full 67.077
_diffrn_reflns_theta_max 67.077
_diffrn_reflns_theta_min 4.037
_diffrn_source 'micro-focus sealed X-ray tube'
_diffrn_source_type 'SuperNova (Cu) X-ray Source'
_exptl_absorpt_coefficient_mu 17.705
_exptl_absorpt_correction_T_max 0.992
_exptl_absorpt_correction_T_min 0.073
_exptl_absorpt_correction_type gaussian
_exptl_absorpt_process_details
;
CrysAlisPro 1.171.40.82a (Rigaku Oxford Diffraction, 2020)
Numerical absorption correction based on gaussian integration over
a multifaceted crystal model
Empirical absorption correction using spherical harmonics,
implemented in SCALE3 ABSPACK scaling algorithm.
;
_exptl_crystal_colour 'clear colourless'
_exptl_crystal_colour_lustre clear
_exptl_crystal_colour_primary colourless
_exptl_crystal_density_diffrn 1.934
_exptl_crystal_description plate
_exptl_crystal_F_000 3792
_exptl_crystal_recrystallization_method 'Re-crystallisation from solvent: chloroform and methanol'
_exptl_crystal_size_max 0.257
_exptl_crystal_size_mid 0.115
_exptl_crystal_size_min 0.02
_refine_diff_density_max 4.094
_refine_diff_density_min -3.265
_refine_diff_density_rms 0.217
_refine_ls_extinction_method none
_refine_ls_goodness_of_fit_ref 1.059
_refine_ls_hydrogen_treatment constr
_refine_ls_matrix_type full
_refine_ls_number_parameters 883
_refine_ls_number_reflns 12081
_refine_ls_number_restraints 119
_refine_ls_restrained_S_all 1.054
_refine_ls_R_factor_all 0.0786
_refine_ls_R_factor_gt 0.0647
_refine_ls_shift/su_max 0.001
_refine_ls_shift/su_mean 0.000
_refine_ls_structure_factor_coef Fsqd
_refine_ls_weighting_details 'w=1/[\s^2^(Fo^2^)+(0.0490P)^2^+129.9697P] where P=(Fo^2^+2Fc^2^)/3'
_refine_ls_weighting_scheme calc
_refine_ls_wR_factor_gt 0.1431
_refine_ls_wR_factor_ref 0.1525
_reflns_Friedel_coverage 0.000
_reflns_number_gt 9956
_reflns_number_total 12081
_reflns_threshold_expression 'I > 2\s(I)'
_cod_data_source_file d2dt04114f2.cif
_cod_data_source_block dwb2014
_cod_depositor_comments 'Adding full bibliography for 7712105--7712107.cif.'
_cod_original_cell_volume 6798.7(5)
_cod_database_code 7712107
_shelx_shelxl_version_number 2018/3
_chemical_oxdiff_formula 'C33 H43 Cl2 Hg2 N1 O4'
_chemical_oxdiff_usercomment 'Alice Jane McEllin AJM150'
_shelx_space_group_comment
;
The symmetry employed for this shelxl refinement is uniquely defined
by the following loop, which should always be used as a source of
symmetry information in preference to the above space-group names.
They are only intended as comments.
;
_shelx_estimated_absorpt_t_max 0.718
_shelx_estimated_absorpt_t_min 0.092
_reflns_odcompleteness_completeness 99.42
_reflns_odcompleteness_iscentric 1
_reflns_odcompleteness_theta 66.97
_olex2_refinement_description
;
1. Fixed Uiso
 At 1.2 times of:
  All C(H) groups, All C(H,H) groups, All C(H,H,H,H) groups
 At 1.5 times of:
  All C(H,H,H) groups
2. Restrained distances
 C60-C59 = C60A-C59 = C60-C61 = C62-C61 = C61A-C60A = C61A-C62A
 1.52 with sigma of 0.01
 C51-C52 = C52A-C51A = C53-C52 = C52A-C53A = C53-C54 = C54A-C53A
 1.52 with sigma of 0.01
 C18-C19 = C18-C19A = C20-C19 = C20A-C19A = C20-C21 = C20A-C21A
 1.51 with sigma of 0.01
 C27-C26 = C26-C27A = C27-C28 = C27A-C28A = C28A-C29A = C28-C29
 1.52 with sigma of 0.01
 C63A-C64A = C64-C63 = C65A-C64A = C64-C65 = C65A-C66A = C66-C65
 1.52 with sigma of 0.01
 O8A-C63A = O8-C63
 1.41 with sigma of 0.01
 C51-C53 = C52-C54
 2.49 with sigma of 0.01
 C27A-C29A
 2.49 with sigma of 0.04
3. Uiso/Uaniso restraints and constraints
Uanis(C19A) \\sim Ueq, Uanis(C19) \\sim Ueq: with sigma of 0.05 and sigma for
terminal atoms of 0.1
Uanis(C52A) \\sim Ueq, Uanis(C52) \\sim Ueq: with sigma of 0.05 and sigma for
terminal atoms of 0.1
Uanis(C51A) \\sim Ueq, Uanis(C51) \\sim Ueq: with sigma of 0.02 and sigma for
terminal atoms of 0.04
Uanis(O8A) \\sim Ueq, Uanis(O8) \\sim Ueq, Uanis(C63A) \\sim Ueq, Uanis(C63)
\\sim Ueq: with sigma of 0.02 and sigma for terminal atoms of 0.04
Uanis(C27A) \\sim Ueq, Uanis(C27) \\sim Ueq, Uanis(C28A) \\sim Ueq, Uanis(C28)
\\sim Ueq: with sigma of 0.05 and sigma for terminal atoms of 0.1
Uanis(C19) = Uanis(C19A)
Uanis(C27A) = Uanis(C27)
Uanis(C53) = Uanis(C53A)
Uanis(C28A) = Uanis(C28)
Uanis(C51) = Uanis(C51A)
Uanis(C60) = Uanis(C60A)
Uanis(C62A) = Uanis(C62)
Uanis(C61A) = Uanis(C61)
Uanis(C64A) = Uanis(C64)
4. Others
 Sof(H18A)=Sof(H18B)=Sof(C19A)=Sof(H19C)=Sof(H19D)=Sof(C20A)=Sof(H20C)=
 Sof(H20D)=Sof(C21A)=Sof(H21D)=Sof(H21E)=Sof(H21F)=1-FVAR(1)
 Sof(H18C)=Sof(H18D)=Sof(C19)=Sof(H19A)=Sof(H19B)=Sof(C20)=Sof(H20A)=Sof(H20B)=
 Sof(C21)=Sof(H21A)=Sof(H21B)=Sof(H21C)=FVAR(1)
 Sof(C63A)=Sof(H63C)=Sof(H63D)=Sof(C64A)=Sof(H64C)=Sof(H64D)=Sof(C65A)=
 Sof(H65C)=Sof(H65D)=Sof(C66A)=Sof(H66D)=Sof(H66E)=Sof(H66F)=Sof(O8A)=1-FVAR(2)
 Sof(C63)=Sof(H63A)=Sof(H63B)=Sof(C64)=Sof(H64A)=Sof(H64B)=Sof(C65)=Sof(H65A)=
 Sof(H65B)=Sof(C66)=Sof(H66A)=Sof(H66B)=Sof(H66C)=Sof(O8)=FVAR(2)
 Sof(H26C)=Sof(H26D)=Sof(C27A)=Sof(H27C)=Sof(H27D)=Sof(C28A)=Sof(H28C)=
 Sof(H28D)=Sof(C29A)=Sof(H29D)=Sof(H29E)=Sof(H29F)=1-FVAR(3)
 Sof(H26A)=Sof(H26B)=Sof(C27)=Sof(H27A)=Sof(H27B)=Sof(C28)=Sof(H28A)=Sof(H28B)=
 Sof(C29)=Sof(H29A)=Sof(H29B)=Sof(H29C)=FVAR(3)
 Sof(H59C)=Sof(H59D)=Sof(C60A)=Sof(H60C)=Sof(H60D)=Sof(C61A)=Sof(H61C)=
 Sof(H61D)=Sof(C62A)=Sof(H62D)=Sof(H62E)=Sof(H62F)=1-FVAR(4)
 Sof(H59A)=Sof(H59B)=Sof(C60)=Sof(H60A)=Sof(H60B)=Sof(C61)=Sof(H61A)=Sof(H61B)=
 Sof(C62)=Sof(H62A)=Sof(H62B)=Sof(H62C)=FVAR(4)
 Sof(C51A)=Sof(H51C)=Sof(H51D)=Sof(C52A)=Sof(H52C)=Sof(H52D)=Sof(C53A)=
 Sof(H53C)=Sof(H53D)=Sof(C54A)=Sof(H54D)=Sof(H54E)=Sof(H54F)=1-FVAR(5)
 Sof(C51)=Sof(H51A)=Sof(H51B)=Sof(C52)=Sof(H52A)=Sof(H52B)=Sof(C53)=Sof(H53A)=
 Sof(H53B)=Sof(C54)=Sof(H54A)=Sof(H54B)=Sof(H54C)=FVAR(5)
5.a Secondary CH2 refined with riding coordinates:
 C18(H18A,H18B), C18(H18C,H18D), C19(H19A,H19B), C19A(H19C,H19D), C20(H20A,
 H20B), C20A(H20C,H20D), C22(H22A,H22B), C23(H23A,H23B), C24(H24A,H24B),
 C26(H26A,H26B), C26(H26C,H26D), C27(H27A,H27B), C27A(H27C,H27D), C28(H28A,
 H28B), C28A(H28C,H28D), C30(H30A,H30B), C31(H31A,H31B), C32(H32A,H32B),
 C51(H51A,H51B), C51A(H51C,H51D), C52(H52A,H52B), C52A(H52C,H52D), C53(H53A,
 H53B), C53A(H53C,H53D), C55(H55A,H55B), C56(H56A,H56B), C57(H57A,H57B),
 C59(H59C,H59D), C59(H59A,H59B), C60(H60A,H60B), C60A(H60C,H60D), C61(H61A,
 H61B), C61A(H61C,H61D), C63(H63A,H63B), C63A(H63C,H63D), C64(H64A,H64B),
 C64A(H64C,H64D), C65(H65A,H65B), C65A(H65C,H65D)
5.b Aromatic/amide H refined with riding coordinates:
 C2(H2), C3(H3), C8(H8), C9(H9), C10(H10), C15(H15), C16(H16), C35(H35),
 C36(H36), C41(H41), C42(H42), C43(H43), C48(H48), C49(H49)
5.c Idealised Me refined as rotating group:
 C21(H21A,H21B,H21C), C21A(H21D,H21E,H21F), C25(H25A,H25B,H25C), C29(H29A,H29B,
 H29C), C29A(H29D,H29E,H29F), C33(H33A,H33B,H33C), C54(H54A,H54B,H54C),
 C54A(H54D,H54E,H54F), C58(H58A,H58B,H58C), C62(H62A,H62B,H62C), C62A(H62D,H62E,
 H62F), C66(H66A,H66B,H66C), C66A(H66D,H66E,H66F)
;
_olex2_date_sample_data_collection 2020-06-22
_olex2_date_sample_submission 2020-06-17
_olex2_exptl_crystal_mounting_method 'oil on 200 micrometre micromount'
_olex2_submission_original_sample_id AJM150
_olex2_submission_special_instructions 'No special instructions were received'
_oxdiff_exptl_absorpt_empirical_details
;
Empirical correction (ABSPACK) includes:
- Absorption correction using spherical harmonics
- Frame scaling
;
_oxdiff_exptl_absorpt_empirical_full_max 1.662
_oxdiff_exptl_absorpt_empirical_full_min 0.682

loop_
_space_group_symop_operation_xyz
'x, y, z'
'-x, y, -z+1/2'
'-x, -y, -z'
'x, -y, z-1/2'

loop_
_atom_site_label
_atom_site_type_symbol
_atom_site_fract_x
_atom_site_fract_y
_atom_site_fract_z
_atom_site_U_iso_or_equiv
_atom_site_adp_type
_atom_site_occupancy
_atom_site_site_symmetry_order
_atom_site_calc_flag
_atom_site_refinement_flags_posn
_atom_site_refinement_flags_adp
_atom_site_refinement_flags_occupancy
_atom_site_disorder_assembly
_atom_site_disorder_group
C1 C 0.8663(8) 0.5066(7) 0.2995(4) 0.032(3) Uani 1 1 d . . . . .
C2 C 0.8790(9) 0.4546(8) 0.2650(4) 0.036(3) Uani 1 1 d . . . . .
H2 H 0.874573 0.468874 0.230781 0.043 Uiso 1 1 calc R U . . .
C3 C 0.8978(9) 0.3826(8) 0.2780(4) 0.039(3) Uani 1 1 d . . . . .
H3 H 0.904767 0.348122 0.253072 0.047 Uiso 1 1 calc R U . . .
C4 C 0.9062(8) 0.3616(8) 0.3276(4) 0.036(3) Uani 1 1 d . . . . .
C5 C 0.8975(9) 0.4118(9) 0.3638(5) 0.044(4) Uani 1 1 d . . . . .
C6 C 0.8768(8) 0.4851(8) 0.3509(4) 0.032(3) Uani 1 1 d . . . . .
C7 C 0.8606(9) 0.5411(8) 0.3887(4) 0.038(3) Uani 1 1 d . . . . .
C8 C 0.9179(9) 0.5451(8) 0.4387(4) 0.037(3) Uani 1 1 d . . . . .
H8 H 0.968419 0.510759 0.451420 0.045 Uiso 1 1 calc R U . . .
C9 C 0.8985(9) 0.6000(9) 0.4687(4) 0.047(4) Uani 1 1 d . . . . .
H9 H 0.937387 0.604807 0.502622 0.056 Uiso 1 1 calc R U . . .
C10 C 0.8231(10) 0.6489(9) 0.4505(5) 0.045(4) Uani 1 1 d . . . . .
H10 H 0.808852 0.686879 0.471283 0.055 Uiso 1 1 calc R U . . .
C11 C 0.7692(9) 0.6401(8) 0.4006(4) 0.037(3) Uani 1 1 d . . . . .
C12 C 0.6836(9) 0.6868(8) 0.3756(4) 0.034(3) Uani 1 1 d . . . . .
C13 C 0.6827(9) 0.7609(8) 0.3818(4) 0.040(3) Uani 1 1 d . . . . .
C14 C 0.6056(11) 0.8057(9) 0.3566(5) 0.047(4) Uani 1 1 d . . . . .
C15 C 0.5236(9) 0.7739(8) 0.3237(4) 0.038(3) Uani 1 1 d . . . . .
H15 H 0.470352 0.802658 0.305527 0.046 Uiso 1 1 calc R U . . .
C16 C 0.5226(9) 0.6981(8) 0.3183(4) 0.037(3) Uani 1 1 d . . . . .
H16 H 0.466401 0.676046 0.296760 0.045 Uiso 1 1 calc R U . . .
C17 C 0.5993(8) 0.6539(7) 0.3429(4) 0.026(2) Uani 1 1 d . . . . .
C18 C 0.9219(11) 0.2355(8) 0.3071(5) 0.055(4) Uani 1 1 d D . . . .
H18A H 0.967607 0.247991 0.285769 0.066 Uiso 0.48(2) 1 calc R U P A 2
H18B H 0.855128 0.228933 0.284861 0.066 Uiso 0.48(2) 1 calc R U P A 2
H18C H 0.981407 0.240969 0.293970 0.066 Uiso 0.52(2) 1 calc R U P A 1
H18D H 0.863962 0.242952 0.278247 0.066 Uiso 0.52(2) 1 calc R U P A 1
C19 C 0.919(2) 0.1593(11) 0.3273(12) 0.051(7) Uani 0.52(2) 1 d D U P A 1
H19A H 0.862109 0.154862 0.342693 0.061 Uiso 0.52(2) 1 calc R U P A 1
H19B H 0.909199 0.124641 0.298628 0.061 Uiso 0.52(2) 1 calc R U P A 1
C19A C 0.956(3) 0.1682(11) 0.3383(10) 0.051(7) Uani 0.48(2) 1 d D U P A 2
H19C H 1.015257 0.178709 0.365453 0.061 Uiso 0.48(2) 1 calc R U P A 2
H19D H 0.903488 0.150999 0.354401 0.061 Uiso 0.48(2) 1 calc R U P A 2
C20 C 1.011(2) 0.1392(13) 0.3667(10) 0.060(9) Uani 0.52(2) 1 d D . P A 1
H20A H 1.021649 0.174729 0.394893 0.072 Uiso 0.52(2) 1 calc R U P A 1
H20B H 1.067918 0.143246 0.350993 0.072 Uiso 0.52(2) 1 calc R U P A 1
C20A C 0.977(3) 0.1113(15) 0.3025(11) 0.055(9) Uani 0.48(2) 1 d D . P A 2
H20C H 1.030148 0.128355 0.287065 0.067 Uiso 0.48(2) 1 calc R U P A 2
H20D H 0.917733 0.102302 0.274709 0.067 Uiso 0.48(2) 1 calc R U P A 2
C21 C 1.011(3) 0.0637(15) 0.3886(14) 0.072(11) Uani 0.52(2) 1 d D . P A 1
H21A H 1.074441 0.054250 0.412550 0.108 Uiso 0.52(2) 1 calc R U P A 1
H21B H 0.999932 0.027994 0.361035 0.108 Uiso 0.52(2) 1 calc R U P A 1
H21C H 0.958447 0.060093 0.406544 0.108 Uiso 0.52(2) 1 calc R U P A 1
C21A C 1.008(3) 0.0420(15) 0.3319(16) 0.089(16) Uani 0.48(2) 1 d D . P A 2
H21D H 1.023599 0.005087 0.308955 0.133 Uiso 0.48(2) 1 calc R U P A 2
H21E H 0.954742 0.024682 0.346200 0.133 Uiso 0.48(2) 1 calc R U P A 2
H21F H 1.066580 0.051383 0.359477 0.133 Uiso 0.48(2) 1 calc R U P A 2
C22 C 0.8178(10) 0.3646(9) 0.4247(5) 0.044(3) Uani 1 1 d . . . . .
H22A H 0.786941 0.327202 0.399687 0.053 Uiso 1 1 calc R U . . .
H22B H 0.771359 0.405584 0.422443 0.053 Uiso 1 1 calc R U . . .
C23 C 0.8423(11) 0.3336(8) 0.4773(5) 0.045(3) Uani 1 1 d . . . . .
H23A H 0.780107 0.322382 0.486758 0.054 Uiso 1 1 calc R U . . .
H23B H 0.876962 0.371110 0.501148 0.054 Uiso 1 1 calc R U . . .
C24 C 0.9055(13) 0.2651(9) 0.4845(6) 0.059(4) Uani 1 1 d . . . . .
H24A H 0.967051 0.276058 0.474282 0.071 Uiso 1 1 calc R U . . .
H24B H 0.923614 0.252797 0.521157 0.071 Uiso 1 1 calc R U . . .
C25 C 0.8606(16) 0.2018(12) 0.4563(8) 0.085(6) Uani 1 1 d . . . . .
H25A H 0.838809 0.213814 0.420071 0.128 Uiso 1 1 calc R U . . .
H25B H 0.803960 0.186545 0.468928 0.128 Uiso 1 1 calc R U . . .
H25C H 0.908617 0.162251 0.460994 0.128 Uiso 1 1 calc R U . . .
C26 C 0.8306(12) 0.8284(11) 0.3889(7) 0.073(5) Uani 1 1 d D . . . .
H26A H 0.794864 0.860374 0.361178 0.088 Uiso 0.65(4) 1 calc R U P B 1
H26B H 0.864210 0.790165 0.373879 0.088 Uiso 0.65(4) 1 calc R U P B 1
H26C H 0.796134 0.856246 0.358557 0.088 Uiso 0.35(4) 1 calc R U P B 2
H26D H 0.873705 0.791651 0.378885 0.088 Uiso 0.35(4) 1 calc R U P B 2
C27 C 0.906(4) 0.872(2) 0.428(3) 0.109(14) Uani 0.65(4) 1 d D U P B 1
H27A H 0.960949 0.887355 0.413268 0.131 Uiso 0.65(4) 1 calc R U P B 1
H27B H 0.931509 0.843924 0.459015 0.131 Uiso 0.65(4) 1 calc R U P B 1
C27A C 0.888(9) 0.878(4) 0.431(4) 0.109(14) Uani 0.35(4) 1 d D U P B 2
H27C H 0.916274 0.846617 0.460526 0.131 Uiso 0.35(4) 1 calc R U P B 2
H27D H 0.943153 0.898073 0.418857 0.131 Uiso 0.35(4) 1 calc R U P B 2
C28 C 0.847(5) 0.938(3) 0.4380(15) 0.111(13) Uani 0.65(4) 1 d D U P B 1
H28A H 0.830990 0.968919 0.407343 0.133 Uiso 0.65(4) 1 calc R U P B 1
H28B H 0.784827 0.920956 0.444908 0.133 Uiso 0.65(4) 1 calc R U P B 1
C28A C 0.838(10) 0.941(4) 0.451(3) 0.111(13) Uani 0.35(4) 1 d D U P B 2
H28C H 0.775664 0.924432 0.457807 0.133 Uiso 0.35(4) 1 calc R U P B 2
H28D H 0.881017 0.959188 0.482798 0.133 Uiso 0.35(4) 1 calc R U P B 2
C29 C 0.903(5) 0.982(4) 0.483(2) 0.27(5) Uani 0.65(4) 1 d D . P B 1
H29A H 0.911304 1.032056 0.471743 0.410 Uiso 0.65(4) 1 calc R U P B 1
H29B H 0.967967 0.960657 0.496773 0.410 Uiso 0.65(4) 1 calc R U P B 1
H29C H 0.866484 0.983279 0.509422 0.410 Uiso 0.65(4) 1 calc R U P B 1
C29A C 0.816(3) 1.002(3) 0.4120(19) 0.09(3) Uani 0.35(4) 1 d D . P B 2
H29D H 0.794570 0.982169 0.377641 0.129 Uiso 0.35(4) 1 calc R U P B 2
H29E H 0.876198 1.031109 0.414422 0.129 Uiso 0.35(4) 1 calc R U P B 2
H29F H 0.764784 1.033590 0.419041 0.129 Uiso 0.35(4) 1 calc R U P B 2
C30 C 0.5343(12) 0.9241(8) 0.3454(5) 0.051(4) Uani 1 1 d . . . . .
H30A H 0.472707 0.903622 0.351052 0.061 Uiso 1 1 calc R U . . .
H30B H 0.526854 0.929715 0.308260 0.061 Uiso 1 1 calc R U . . .
C31 C 0.5560(14) 0.9960(8) 0.3716(5) 0.062(5) Uani 1 1 d . . . . .
H31A H 0.508255 1.032580 0.353691 0.075 Uiso 1 1 calc R U . . .
H31B H 0.622636 1.012216 0.370354 0.075 Uiso 1 1 calc R U . . .
C32 C 0.5499(15) 0.9902(9) 0.4279(6) 0.063(5) Uani 1 1 d . . . . .
H32A H 0.480966 0.980875 0.428858 0.076 Uiso 1 1 calc R U . . .
H32B H 0.590050 0.948546 0.444139 0.076 Uiso 1 1 calc R U . . .
C33 C 0.5862(16) 1.0595(9) 0.4582(6) 0.077(6) Uani 1 1 d . . . . .
H33A H 0.552093 1.101655 0.440080 0.115 Uiso 1 1 calc R U . . .
H33B H 0.657097 1.064737 0.462014 0.115 Uiso 1 1 calc R U . . .
H33C H 0.572625 1.056239 0.491965 0.115 Uiso 1 1 calc R U . . .
Cl1 Cl 0.7515(3) 0.7222(2) 0.25006(13) 0.0497(8) Uani 1 1 d . . . . .
Cl2 Cl 0.5986(2) 0.41901(19) 0.32797(11) 0.0387(7) Uani 1 1 d . . . . .
Hg1 Hg 0.81329(4) 0.60866(3) 0.27667(2) 0.03768(15) Uani 1 1 d . . . . .
Hg2 Hg 0.59461(4) 0.54541(3) 0.33338(2) 0.03347(14) Uani 1 1 d . . . . .
N1 N 0.7880(7) 0.5878(6) 0.3704(3) 0.035(2) Uani 1 1 d . . . . .
O1 O 0.9226(6) 0.2903(5) 0.3448(3) 0.042(2) Uani 1 1 d . . . . .
O2 O 0.9091(6) 0.3896(6) 0.4141(3) 0.040(2) Uani 1 1 d . . . . .
O3 O 0.7628(7) 0.7959(6) 0.4145(3) 0.053(3) Uani 1 1 d . . . . .
O4 O 0.6152(8) 0.8777(5) 0.3666(4) 0.051(3) Uani 1 1 d . . . . .
C34 C 0.3416(9) 0.2985(8) 0.2758(4) 0.036(3) Uani 1 1 d . . . . .
C35 C 0.3654(10) 0.2535(9) 0.2396(5) 0.049(4) Uani 1 1 d . . . . .
H35 H 0.392104 0.274689 0.214029 0.059 Uiso 1 1 calc R U . . .
C36 C 0.3519(11) 0.1792(9) 0.2392(6) 0.053(4) Uani 1 1 d . . . . .
H36 H 0.368349 0.150626 0.213259 0.064 Uiso 1 1 calc R U . . .
C37 C 0.3149(11) 0.1466(8) 0.2759(5) 0.048(4) Uani 1 1 d . . . . .
C38 C 0.2884(9) 0.1901(9) 0.3135(5) 0.043(3) Uani 1 1 d . . . . .
C39 C 0.3001(9) 0.2651(8) 0.3132(5) 0.040(3) Uani 1 1 d . . . . .
C40 C 0.2667(9) 0.3107(7) 0.3520(4) 0.034(3) Uani 1 1 d . . . . .
C41 C 0.1800(9) 0.3021(8) 0.3651(5) 0.038(3) Uani 1 1 d . . . . .
H41 H 0.137852 0.262793 0.351696 0.046 Uiso 1 1 calc R U . . .
C42 C 0.1533(10) 0.3515(8) 0.3984(5) 0.041(3) Uani 1 1 d . . . . .
H42 H 0.092988 0.345902 0.407964 0.050 Uiso 1 1 calc R U . . .
C43 C 0.2147(9) 0.4079(8) 0.4170(5) 0.038(3) Uani 1 1 d . . . . .
H43 H 0.198119 0.441267 0.440262 0.045 Uiso 1 1 calc R U . . .
C44 C 0.3006(9) 0.4162(8) 0.4018(4) 0.036(3) Uani 1 1 d . . . . .
C45 C 0.3710(10) 0.4765(9) 0.4189(4) 0.041(3) Uani 1 1 d . . . . .
C46 C 0.3391(10) 0.5470(9) 0.4221(4) 0.046(4) Uani 1 1 d . . . . .
C47 C 0.4031(11) 0.6071(10) 0.4350(5) 0.050(4) Uani 1 1 d . . . . .
C48 C 0.5029(11) 0.5916(9) 0.4467(4) 0.048(4) Uani 1 1 d . . . . .
H48 H 0.548956 0.629866 0.456543 0.058 Uiso 1 1 calc R U . . .
C49 C 0.5365(10) 0.5212(10) 0.4441(4) 0.051(4) Uani 1 1 d . . . . .
H49 H 0.605139 0.512108 0.452326 0.061 Uiso 1 1 calc R U . . .
C50 C 0.4716(10) 0.4638(10) 0.4296(4) 0.048(4) Uani 1 1 d . . . . .
C51 C 0.310(3) 0.023(2) 0.2448(17) 0.047(7) Uani 0.54(3) 1 d D U P C 1
H51A H 0.381313 0.017762 0.247359 0.056 Uiso 0.54(3) 1 calc R U P C 1
H51B H 0.279339 0.041496 0.210115 0.056 Uiso 0.54(3) 1 calc R U P C 1
C51A C 0.324(4) 0.034(3) 0.235(2) 0.047(7) Uani 0.46(3) 1 d D U P C 2
H51C H 0.281801 0.049362 0.201724 0.056 Uiso 0.46(3) 1 calc R U P C 2
H51D H 0.393899 0.041469 0.234707 0.056 Uiso 0.46(3) 1 calc R U P C 2
C52 C 0.2672(19) -0.0507(17) 0.2512(17) 0.044(10) Uani 0.54(3) 1 d D U P C 1
H52A H 0.288762 -0.086405 0.228893 0.053 Uiso 0.54(3) 1 calc R U P C 1
H52B H 0.291307 -0.067135 0.286935 0.053 Uiso 0.54(3) 1 calc R U P C 1
C52A C 0.304(3) -0.044(2) 0.247(2) 0.057(13) Uani 0.46(3) 1 d D U P C 2
H52C H 0.324668 -0.075775 0.221598 0.068 Uiso 0.46(3) 1 calc R U P C 2
H52D H 0.347176 -0.056405 0.280705 0.068 Uiso 0.46(3) 1 calc R U P C 2
C53 C 0.1558(19) -0.0465(14) 0.2377(18) 0.078(11) Uani 0.54(3) 1 d D . P C 1
H53A H 0.134598 -0.008497 0.258518 0.093 Uiso 0.54(3) 1 calc R U P C 1
H53B H 0.131707 -0.032987 0.201394 0.093 Uiso 0.54(3) 1 calc R U P C 1
C53A C 0.199(3) -0.063(2) 0.2472(19) 0.078(11) Uani 0.46(3) 1 d D . P C 2
H53C H 0.154108 -0.040388 0.217593 0.093 Uiso 0.46(3) 1 calc R U P C 2
H53D H 0.190666 -0.116674 0.243635 0.093 Uiso 0.46(3) 1 calc R U P C 2
C54 C 0.112(2) -0.1188(14) 0.2471(17) 0.090(14) Uani 0.54(3) 1 d D . P C 1
H54A H 0.040243 -0.115042 0.238451 0.135 Uiso 0.54(3) 1 calc R U P C 1
H54B H 0.135615 -0.131933 0.283126 0.135 Uiso 0.54(3) 1 calc R U P C 1
H54C H 0.131968 -0.156148 0.225961 0.135 Uiso 0.54(3) 1 calc R U P C 1
C54A C 0.173(3) -0.039(2) 0.2957(15) 0.079(14) Uani 0.46(3) 1 d D . P C 2
H54D H 0.166859 0.013963 0.295564 0.119 Uiso 0.46(3) 1 calc R U P C 2
H54E H 0.224698 -0.054107 0.325249 0.119 Uiso 0.46(3) 1 calc R U P C 2
H54F H 0.110496 -0.061020 0.297561 0.119 Uiso 0.46(3) 1 calc R U P C 2
C55 C 0.3258(14) 0.1158(10) 0.3876(6) 0.068(5) Uani 1 1 d . . . . .
H55A H 0.386257 0.145151 0.399106 0.081 Uiso 1 1 calc R U . . .
H55B H 0.342666 0.070485 0.372120 0.081 Uiso 1 1 calc R U . . .
C56 C 0.2822(15) 0.0989(10) 0.4318(6) 0.079(6) Uani 1 1 d . . . . .
H56A H 0.329243 0.068150 0.456203 0.095 Uiso 1 1 calc R U . . .
H56B H 0.221741 0.070003 0.419054 0.095 Uiso 1 1 calc R U . . .
C57 C 0.2569(12) 0.1642(10) 0.4603(6) 0.064(5) Uani 1 1 d . . . . .
H57A H 0.205818 0.193030 0.436641 0.076 Uiso 1 1 calc R U . . .
H57B H 0.228382 0.146907 0.488134 0.076 Uiso 1 1 calc R U . . .
C58 C 0.3418(13) 0.2126(10) 0.4823(6) 0.066(5) Uani 1 1 d . . . . .
H58A H 0.365448 0.235053 0.454772 0.099 Uiso 1 1 calc R U . . .
H58B H 0.394768 0.184050 0.503972 0.099 Uiso 1 1 calc R U . . .
H58C H 0.320994 0.250555 0.502791 0.099 Uiso 1 1 calc R U . . .
C59 C 0.1986(9) 0.5876(7) 0.3597(5) 0.043(3) Uani 1 1 d D . . . .
H59C H 0.170966 0.548038 0.335755 0.052 Uiso 0.342(14) 1 calc R U P D 2
H59D H 0.245775 0.616886 0.346280 0.052 Uiso 0.342(14) 1 calc R U P D 2
H59A H 0.216504 0.552596 0.335772 0.052 Uiso 0.658(14) 1 calc R U P D 1
H59B H 0.228865 0.634848 0.355099 0.052 Uiso 0.658(14) 1 calc R U P D 1
C60 C 0.0872(10) 0.5963(11) 0.3465(7) 0.041(4) Uani 0.658(14) 1 d D . P D 1
H60A H 0.062442 0.598110 0.308983 0.049 Uiso 0.658(14) 1 calc R U P D 1
H60B H 0.057705 0.553390 0.358938 0.049 Uiso 0.658(14) 1 calc R U P D 1
C60A C 0.120(2) 0.6332(19) 0.3752(11) 0.041(4) Uani 0.342(14) 1 d D . P D 2
H60C H 0.070846 0.601733 0.385043 0.049 Uiso 0.342(14) 1 calc R U P D 2
H60D H 0.150218 0.665023 0.404301 0.049 Uiso 0.342(14) 1 calc R U P D 2
C61 C 0.0542(15) 0.6643(8) 0.3694(7) 0.042(4) Uani 0.658(14) 1 d D . P D 1
H61A H -0.015610 0.658978 0.370007 0.050 Uiso 0.658(14) 1 calc R U P D 1
H61B H 0.093181 0.669505 0.404979 0.050 Uiso 0.658(14) 1 calc R U P D 1
C61A C 0.073(3) 0.6780(19) 0.3286(12) 0.042(4) Uani 0.342(14) 1 d D . P D 2
H61C H 0.035873 0.645554 0.301668 0.050 Uiso 0.342(14) 1 calc R U P D 2
H61D H 0.125569 0.701573 0.315507 0.050 Uiso 0.342(14) 1 calc R U P D 2
C62 C 0.0659(19) 0.7323(11) 0.3401(9) 0.062(6) Uani 0.658(14) 1 d D . P D 1
H62A H 0.027830 0.727390 0.304736 0.093 Uiso 0.658(14) 1 calc R U P D 1
H62B H 0.135373 0.739282 0.340828 0.093 Uiso 0.658(14) 1 calc R U P D 1
H62C H 0.041901 0.774199 0.355770 0.093 Uiso 0.658(14) 1 calc R U P D 1
C62A C 0.005(4) 0.736(3) 0.340(2) 0.062(6) Uani 0.342(14) 1 d D . P D 2
H62D H -0.024766 0.762787 0.309095 0.093 Uiso 0.342(14) 1 calc R U P D 2
H62E H 0.042229 0.769336 0.365939 0.093 Uiso 0.342(14) 1 calc R U P D 2
H62F H -0.046944 0.712809 0.353279 0.093 Uiso 0.342(14) 1 calc R U P D 2
C63 C 0.4154(18) 0.7413(11) 0.4364(12) 0.042(8) Uani 0.60(2) 1 d D U P E 1
H63A H 0.466584 0.735917 0.417170 0.050 Uiso 0.60(2) 1 calc R U P E 1
H63B H 0.448106 0.747712 0.472859 0.050 Uiso 0.60(2) 1 calc R U P E 1
C63A C 0.440(3) 0.7210(17) 0.445(2) 0.046(12) Uani 0.40(2) 1 d D U P E 2
H63C H 0.466487 0.723045 0.414678 0.056 Uiso 0.40(2) 1 calc R U P E 2
H63D H 0.495168 0.716351 0.475693 0.056 Uiso 0.40(2) 1 calc R U P E 2
C64 C 0.3508(19) 0.8064(12) 0.4168(11) 0.054(6) Uani 0.60(2) 1 d D . P E 1
H64A H 0.392017 0.850506 0.420079 0.065 Uiso 0.60(2) 1 calc R U P E 1
H64B H 0.318748 0.799365 0.380304 0.065 Uiso 0.60(2) 1 calc R U P E 1
C64A C 0.381(3) 0.7892(18) 0.4489(13) 0.054(6) Uani 0.40(2) 1 d D . P E 2
H64C H 0.349692 0.784484 0.477802 0.065 Uiso 0.40(2) 1 calc R U P E 2
H64D H 0.425536 0.831477 0.455478 0.065 Uiso 0.40(2) 1 calc R U P E 2
C65 C 0.2726(18) 0.8169(13) 0.4462(9) 0.053(7) Uani 0.60(2) 1 d D . P E 1
H65A H 0.229494 0.773655 0.441605 0.064 Uiso 0.60(2) 1 calc R U P E 1
H65B H 0.304585 0.821419 0.482945 0.064 Uiso 0.60(2) 1 calc R U P E 1
C65A C 0.302(3) 0.802(2) 0.4002(14) 0.073(17) Uani 0.40(2) 1 d D . P E 2
H65C H 0.251317 0.763453 0.396562 0.088 Uiso 0.40(2) 1 calc R U P E 2
H65D H 0.331606 0.798299 0.370672 0.088 Uiso 0.40(2) 1 calc R U P E 2
C66 C 0.211(2) 0.8838(14) 0.4288(15) 0.075(10) Uani 0.60(2) 1 d D . P E 1
H66A H 0.175532 0.878241 0.392969 0.112 Uiso 0.60(2) 1 calc R U P E 1
H66B H 0.253072 0.926623 0.432603 0.112 Uiso 0.60(2) 1 calc R U P E 1
H66C H 0.162903 0.889771 0.449574 0.112 Uiso 0.60(2) 1 calc R U P E 1
C66A C 0.253(4) 0.876(2) 0.3997(16) 0.075(16) Uani 0.40(2) 1 d D . P E 2
H66D H 0.211640 0.885320 0.365676 0.113 Uiso 0.40(2) 1 calc R U P E 2
H66E H 0.303992 0.913232 0.408628 0.113 Uiso 0.40(2) 1 calc R U P E 2
H66F H 0.213002 0.875982 0.424579 0.113 Uiso 0.40(2) 1 calc R U P E 2
Cl3 Cl 0.3773(2) 0.53363(18) 0.28271(11) 0.0370(7) Uani 1 1 d . . . . .
Cl4 Cl 0.5774(3) 0.2460(3) 0.40750(19) 0.0735(13) Uani 1 1 d . . . . .
Hg3 Hg 0.36031(4) 0.40759(3) 0.27778(2) 0.03569(14) Uani 1 1 d . . . . .
Hg4 Hg 0.52254(4) 0.36127(4) 0.41928(2) 0.04853(18) Uani 1 1 d . . . . .
N2 N 0.3268(7) 0.3677(6) 0.3700(4) 0.035(2) Uani 1 1 d . . . . .
O5 O 0.2978(9) 0.0741(6) 0.2793(4) 0.059(3) Uani 1 1 d . . . . .
O6 O 0.2513(7) 0.1567(5) 0.3505(3) 0.047(2) Uani 1 1 d . . . . .
O7 O 0.2380(6) 0.5627(6) 0.4111(3) 0.043(2) Uani 1 1 d . . . . .
O8 O 0.3542(17) 0.6793(12) 0.4295(9) 0.036(6) Uani 0.60(2) 1 d D U P E 1
O8A O 0.375(3) 0.6614(19) 0.4420(15) 0.042(10) Uani 0.40(2) 1 d D U P E 2

loop_
_atom_site_aniso_label
_atom_site_aniso_U_11
_atom_site_aniso_U_22
_atom_site_aniso_U_33
_atom_site_aniso_U_23
_atom_site_aniso_U_13
_atom_site_aniso_U_12
C1 0.022(6) 0.047(8) 0.022(5) 0.013(5) -0.007(4) 0.008(5)
C2 0.027(6) 0.058(9) 0.022(6) 0.014(6) 0.003(5) 0.011(6)
C3 0.027(6) 0.070(10) 0.020(6) 0.009(6) 0.006(5) 0.008(6)
C4 0.024(6) 0.058(9) 0.021(6) 0.011(6) -0.002(5) 0.006(6)
C5 0.025(6) 0.076(11) 0.029(6) 0.022(7) 0.000(5) 0.000(7)
C6 0.011(5) 0.062(9) 0.020(5) -0.003(6) -0.001(4) -0.001(5)
C7 0.032(6) 0.061(9) 0.019(6) 0.014(6) 0.003(5) 0.009(6)
C8 0.029(6) 0.059(9) 0.019(6) 0.005(6) -0.005(5) 0.001(6)
C9 0.033(7) 0.082(11) 0.017(6) -0.001(6) -0.008(5) 0.000(7)
C10 0.044(8) 0.069(10) 0.019(6) 0.000(6) -0.001(5) -0.001(7)
C11 0.032(7) 0.053(8) 0.019(6) 0.003(5) -0.009(5) -0.005(6)
C12 0.029(6) 0.055(8) 0.013(5) -0.006(5) -0.002(4) 0.004(6)
C13 0.035(7) 0.060(9) 0.021(6) 0.003(6) -0.003(5) -0.002(7)
C14 0.060(9) 0.053(9) 0.025(6) 0.006(6) 0.004(6) 0.010(8)
C15 0.036(7) 0.049(8) 0.023(6) 0.004(5) -0.006(5) 0.008(6)
C16 0.032(7) 0.057(9) 0.020(5) -0.002(6) 0.003(5) 0.000(6)
C17 0.018(5) 0.036(7) 0.021(5) 0.002(5) 0.004(4) -0.002(5)
C18 0.044(8) 0.081(12) 0.036(7) 0.005(8) 0.001(6) 0.009(8)
C19 0.05(2) 0.056(12) 0.031(13) 0.015(10) -0.021(13) 0.015(12)
C19A 0.05(2) 0.056(12) 0.031(13) 0.015(10) -0.021(13) 0.015(12)
C20 0.08(2) 0.048(19) 0.049(17) -0.016(14) 0.006(16) -0.023(17)
C20A 0.06(2) 0.05(2) 0.06(2) 0.006(16) 0.008(16) 0.019(16)
C21 0.07(2) 0.05(2) 0.08(3) 0.019(18) 0.005(19) 0.000(18)
C21A 0.07(3) 0.04(2) 0.13(4) -0.03(2) -0.03(3) -0.010(19)
C22 0.039(7) 0.063(10) 0.025(6) 0.016(6) 0.001(5) 0.005(7)
C23 0.049(8) 0.060(9) 0.024(6) 0.010(6) 0.005(6) 0.007(7)
C24 0.074(11) 0.050(10) 0.055(9) 0.007(8) 0.019(8) 0.013(9)
C25 0.087(15) 0.080(15) 0.088(14) 0.012(12) 0.021(12) 0.014(12)
C26 0.047(10) 0.085(14) 0.080(12) -0.001(11) 0.000(9) -0.010(10)
C27 0.07(2) 0.077(16) 0.15(2) 0.045(15) -0.025(18) -0.022(14)
C27A 0.07(2) 0.077(16) 0.15(2) 0.045(15) -0.025(18) -0.022(14)
C28 0.11(2) 0.13(2) 0.08(2) 0.03(2) 0.00(2) -0.055(17)
C28A 0.11(2) 0.13(2) 0.08(2) 0.03(2) 0.00(2) -0.055(17)
C29 0.24(7) 0.35(10) 0.28(8) -0.24(8) 0.15(7) -0.22(7)
C29A 0.03(2) 0.15(6) 0.07(3) -0.07(4) 0.00(2) 0.03(3)
C30 0.075(11) 0.036(8) 0.030(7) 0.008(6) -0.010(7) 0.009(7)
C31 0.096(13) 0.042(9) 0.036(8) 0.008(7) -0.009(8) 0.006(9)
C32 0.098(14) 0.038(9) 0.042(8) 0.001(7) -0.004(8) -0.007(9)
C33 0.127(17) 0.048(10) 0.040(8) 0.003(7) -0.010(9) -0.011(11)
Cl1 0.052(2) 0.051(2) 0.0425(18) -0.0018(15) 0.0041(15) -0.0006(17)
Cl2 0.0320(15) 0.0531(19) 0.0291(14) 0.0065(13) 0.0039(12) 0.0028(14)
Hg1 0.0313(3) 0.0579(4) 0.0201(2) 0.0017(2) -0.00100(19) -0.0006(2)
Hg2 0.0285(3) 0.0472(3) 0.0210(2) 0.0003(2) -0.00119(18) 0.0016(2)
N1 0.031(5) 0.053(7) 0.018(5) 0.001(4) 0.003(4) 0.004(5)
O1 0.037(5) 0.052(6) 0.032(5) 0.015(4) -0.002(4) -0.002(4)
O2 0.026(4) 0.071(7) 0.019(4) 0.014(4) -0.001(3) 0.000(4)
O3 0.055(6) 0.058(7) 0.033(5) -0.002(5) -0.017(4) -0.018(5)
O4 0.064(7) 0.038(6) 0.040(5) 0.000(4) -0.008(5) 0.002(5)
C34 0.033(7) 0.050(8) 0.025(6) 0.003(6) 0.007(5) 0.007(6)
C35 0.041(8) 0.072(11) 0.037(7) -0.001(7) 0.014(6) -0.014(8)
C36 0.053(9) 0.059(10) 0.045(8) -0.009(7) 0.008(7) -0.002(8)
C37 0.045(8) 0.051(9) 0.039(7) -0.001(7) -0.008(6) 0.000(7)
C38 0.027(6) 0.067(10) 0.030(6) -0.002(7) -0.004(5) -0.006(7)
C39 0.026(6) 0.052(9) 0.033(7) -0.003(6) -0.012(5) -0.002(6)
C40 0.038(7) 0.036(7) 0.022(5) 0.006(5) -0.003(5) 0.002(6)
C41 0.031(7) 0.046(8) 0.031(6) 0.004(6) -0.003(5) -0.008(6)
C42 0.033(7) 0.058(9) 0.028(6) 0.005(6) -0.003(5) -0.006(6)
C43 0.032(7) 0.050(8) 0.030(6) 0.011(6) 0.007(5) 0.004(6)
C44 0.039(7) 0.054(8) 0.013(5) 0.002(5) 0.002(5) 0.001(6)
C45 0.037(7) 0.069(10) 0.017(5) -0.004(6) 0.006(5) -0.012(7)
C46 0.048(8) 0.073(11) 0.018(6) -0.010(6) 0.011(5) -0.016(8)
C47 0.045(8) 0.084(13) 0.022(6) -0.021(7) 0.012(6) -0.021(8)
C48 0.059(9) 0.068(11) 0.018(6) -0.014(6) 0.009(6) -0.022(8)
C49 0.034(7) 0.098(13) 0.016(6) -0.007(7) -0.004(5) -0.015(8)
C50 0.034(7) 0.091(12) 0.015(5) -0.004(6) -0.003(5) -0.006(8)
C51 0.053(11) 0.046(11) 0.038(13) 0.001(9) 0.006(9) -0.005(8)
C51A 0.053(11) 0.046(11) 0.038(13) 0.001(9) 0.006(9) -0.005(8)
C52 0.05(3) 0.040(17) 0.038(15) 0.014(12) 0.007(19) -0.005(17)
C52A 0.05(3) 0.06(2) 0.05(3) -0.015(19) 0.00(2) -0.01(2)
C53 0.10(3) 0.026(17) 0.12(2) -0.015(15) 0.03(3) 0.005(17)
C53A 0.10(3) 0.026(17) 0.12(2) -0.015(15) 0.03(3) 0.005(17)
C54 0.08(3) 0.05(2) 0.14(4) -0.03(2) 0.02(2) 0.014(19)
C54A 0.10(3) 0.06(3) 0.08(3) 0.01(2) 0.02(2) -0.03(2)
C55 0.084(13) 0.074(12) 0.033(8) 0.013(8) -0.009(8) 0.025(10)
C56 0.100(15) 0.067(12) 0.047(10) 0.017(9) -0.023(9) -0.019(11)
C57 0.063(10) 0.080(13) 0.039(8) 0.012(8) -0.003(7) -0.013(10)
C58 0.064(11) 0.078(13) 0.048(9) 0.006(9) -0.004(8) -0.014(10)
C59 0.050(8) 0.031(7) 0.047(8) -0.004(6) 0.009(6) -0.010(6)
C60 0.030(9) 0.060(13) 0.030(9) -0.007(8) 0.002(7) 0.003(9)
C60A 0.030(9) 0.060(13) 0.030(9) -0.007(8) 0.002(7) 0.003(9)
C61 0.047(11) 0.036(10) 0.036(9) 0.003(8) -0.002(8) -0.006(9)
C61A 0.047(11) 0.036(10) 0.036(9) 0.003(8) -0.002(8) -0.006(9)
C62 0.053(15) 0.060(14) 0.067(13) -0.010(11) 0.005(14) 0.021(15)
C62A 0.053(15) 0.060(14) 0.067(13) -0.010(11) 0.005(14) 0.021(15)
C63 0.042(13) 0.035(14) 0.047(15) -0.012(12) 0.009(11) -0.009(11)
C63A 0.053(19) 0.045(18) 0.036(17) -0.004(15) 0.000(14) -0.012(15)
C64 0.082(19) 0.024(11) 0.050(16) 0.001(11) 0.003(15) -0.023(12)
C64A 0.082(19) 0.024(11) 0.050(16) 0.001(11) 0.003(15) -0.023(12)
C65 0.068(18) 0.044(15) 0.049(14) -0.003(12) 0.019(13) 0.002(13)
C65A 0.07(3) 0.08(4) 0.05(3) -0.02(2) -0.01(2) -0.05(3)
C66 0.08(2) 0.045(18) 0.09(3) -0.006(17) 0.006(19) -0.006(16)
C66A 0.12(5) 0.06(3) 0.04(2) 0.00(2) -0.01(2) 0.01(3)
Cl3 0.0279(14) 0.0496(19) 0.0291(14) -0.0018(13) -0.0016(11) 0.0039(13)
Cl4 0.051(2) 0.063(3) 0.097(3) 0.035(2) 0.001(2) 0.008(2)
Hg3 0.0310(3) 0.0467(3) 0.0271(2) 0.0004(2) 0.0028(2) -0.0013(2)
Hg4 0.0325(3) 0.0702(4) 0.0364(3) 0.0216(3) -0.0041(2) -0.0014(3)
N2 0.027(5) 0.052(7) 0.021(5) 0.005(5) -0.003(4) -0.011(5)
O5 0.078(8) 0.046(6) 0.044(6) -0.005(5) -0.002(5) -0.002(6)
O6 0.051(6) 0.047(6) 0.033(5) 0.003(4) -0.011(4) -0.002(5)
O7 0.035(5) 0.059(6) 0.040(5) -0.016(5) 0.017(4) -0.012(5)
O8 0.043(10) 0.035(11) 0.028(10) -0.009(8) 0.003(8) 0.005(9)
O8A 0.051(17) 0.030(15) 0.044(17) -0.003(12) 0.011(13) -0.003(13)

loop_
_atom_type_symbol
_atom_type_description
_atom_type_scat_dispersion_real
_atom_type_scat_dispersion_imag
_atom_type_scat_source
C C 0.0181 0.0091 'International Tables Vol C Tables 4.2.6.8 and 6.1.1.4'
H H 0.0000 0.0000 'International Tables Vol C Tables 4.2.6.8 and 6.1.1.4'
Cl Cl 0.3639 0.7018 'International Tables Vol C Tables 4.2.6.8 and 6.1.1.4'
Hg Hg -4.2923 7.6849 'International Tables Vol C Tables 4.2.6.8 and 6.1.1.4'
N N 0.0311 0.0180 'International Tables Vol C Tables 4.2.6.8 and 6.1.1.4'
O O 0.0492 0.0322 'International Tables Vol C Tables 4.2.6.8 and 6.1.1.4'

loop_
_exptl_crystal_face_index_h
_exptl_crystal_face_index_k
_exptl_crystal_face_index_l
_exptl_crystal_face_perp_dist
0 1 0 0.0020
0 -1 0 0.0185
-1 0 2 0.0792
2 1 2 0.0927
-2 -1 -2 0.1276
2 0 -1 0.1206
0 0 -1 0.0594
0 0 1 0.0558
1 -2 1 0.0795
-1 -2 5 0.0624
1 0 0 0.1053

loop_
_geom_angle_atom_site_label_1
_geom_angle_atom_site_label_2
_geom_angle_atom_site_label_3
_geom_angle
_geom_angle_site_symmetry_1
_geom_angle_site_symmetry_3
_geom_angle_publ_flag
C2 C1 C6 118.1(12) . . ?
C2 C1 Hg1 121.8(8) . . ?
C6 C1 Hg1 119.5(10) . . ?
C1 C2 H2 118.6 . . ?
C3 C2 C1 122.8(11) . . ?
C3 C2 H2 118.6 . . ?
C2 C3 H3 120.5 . . ?
C4 C3 C2 119.1(13) . . ?
C4 C3 H3 120.5 . . ?
C3 C4 C5 120.4(13) . . ?
C3 C4 O1 124.0(13) . . ?
C5 C4 O1 115.6(10) . . ?
C4 C5 C6 121.1(11) . . ?
C4 C5 O2 119.4(13) . . ?
O2 C5 C6 119.5(13) . . ?
C1 C6 C7 118.5(12) . . ?
C5 C6 C1 118.5(12) . . ?
C5 C6 C7 122.9(11) . . ?
C8 C7 C6 123.2(11) . . ?
N1 C7 C6 114.5(10) . . ?
N1 C7 C8 122.3(13) . . ?
C7 C8 H8 121.2 . . ?
C9 C8 C7 117.6(12) . . ?
C9 C8 H8 121.2 . . ?
C8 C9 H9 119.5 . . ?
C8 C9 C10 121.0(11) . . ?
C10 C9 H9 119.5 . . ?
C9 C10 H10 121.4 . . ?
C9 C10 C11 117.3(13) . . ?
C11 C10 H10 121.4 . . ?
C10 C11 C12 124.0(13) . . ?
N1 C11 C10 122.7(13) . . ?
N1 C11 C12 113.3(10) . . ?
C13 C12 C11 123.0(11) . . ?
C13 C12 C17 117.8(11) . . ?
C17 C12 C11 119.2(12) . . ?
C12 C13 C14 123.6(13) . . ?
C12 C13 O3 120.2(12) . . ?
C14 C13 O3 116.1(13) . . ?
C13 C14 C15 118.7(14) . . ?
O4 C14 C13 117.0(13) . . ?
O4 C14 C15 124.3(13) . . ?
C14 C15 H15 121.0 . . ?
C14 C15 C16 118.0(12) . . ?
C16 C15 H15 121.0 . . ?
C15 C16 H16 118.4 . . ?
C17 C16 C15 123.3(12) . . ?
C17 C16 H16 118.4 . . ?
C12 C17 Hg2 119.7(9) . . ?
C16 C17 C12 118.5(12) . . ?
C16 C17 Hg2 121.7(9) . . ?
H18A C18 H18B 109.0 . . ?
H18C C18 H18D 107.8 . . ?
C19 C18 H18C 109.0 . . ?
C19 C18 H18D 109.0 . . ?
C19A C18 H18A 111.1 . . ?
C19A C18 H18B 111.1 . . ?
O1 C18 H18A 111.1 . . ?
O1 C18 H18B 111.1 . . ?
O1 C18 H18C 109.0 . . ?
O1 C18 H18D 109.0 . . ?
O1 C18 C19 113.1(17) . . ?
O1 C18 C19A 103.5(14) . . ?
C18 C19 H19A 109.0 . . ?
C18 C19 H19B 109.0 . . ?
H19A C19 H19B 107.8 . . ?
C20 C19 C18 112.9(18) . . ?
C20 C19 H19A 109.0 . . ?
C20 C19 H19B 109.0 . . ?
C18 C19A H19C 110.3 . . ?
C18 C19A H19D 110.3 . . ?
H19C C19A H19D 108.5 . . ?
C20A C19A C18 107.2(19) . . ?
C20A C19A H19C 110.3 . . ?
C20A C19A H19D 110.3 . . ?
C19 C20 H20A 108.6 . . ?
C19 C20 H20B 108.6 . . ?
C19 C20 C21 115(2) . . ?
H20A C20 H20B 107.6 . . ?
C21 C20 H20A 108.6 . . ?
C21 C20 H20B 108.6 . . ?
C19A C20A H20C 109.9 . . ?
C19A C20A H20D 109.9 . . ?
C19A C20A C21A 109(2) . . ?
H20C C20A H20D 108.3 . . ?
C21A C20A H20C 109.9 . . ?
C21A C20A H20D 109.9 . . ?
C20 C21 H21A 109.5 . . ?
C20 C21 H21B 109.5 . . ?
C20 C21 H21C 109.5 . . ?
H21A C21 H21B 109.5 . . ?
H21A C21 H21C 109.5 . . ?
H21B C21 H21C 109.5 . . ?
C20A C21A H21D 109.5 . . ?
C20A C21A H21E 109.5 . . ?
C20A C21A H21F 109.5 . . ?
H21D C21A H21E 109.5 . . ?
H21D C21A H21F 109.5 . . ?
H21E C21A H21F 109.5 . . ?
H22A C22 H22B 108.5 . . ?
C23 C22 H22A 110.2 . . ?
C23 C22 H22B 110.2 . . ?
O2 C22 H22A 110.2 . . ?
O2 C22 H22B 110.2 . . ?
O2 C22 C23 107.5(10) . . ?
C22 C23 H23A 108.4 . . ?
C22 C23 H23B 108.4 . . ?
C22 C23 C24 115.4(12) . . ?
H23A C23 H23B 107.5 . . ?
C24 C23 H23A 108.4 . . ?
C24 C23 H23B 108.4 . . ?
C23 C24 H24A 108.4 . . ?
C23 C24 H24B 108.4 . . ?
H24A C24 H24B 107.4 . . ?
C25 C24 C23 115.7(15) . . ?
C25 C24 H24A 108.4 . . ?
C25 C24 H24B 108.4 . . ?
C24 C25 H25A 109.5 . . ?
C24 C25 H25B 109.5 . . ?
C24 C25 H25C 109.5 . . ?
H25A C25 H25B 109.5 . . ?
H25A C25 H25C 109.5 . . ?
H25B C25 H25C 109.5 . . ?
H26A C26 H26B 108.4 . . ?
H26C C26 H26D 109.5 . . ?
C27 C26 H26A 110.0 . . ?
C27 C26 H26B 110.0 . . ?
C27A C26 H26C 111.7 . . ?
C27A C26 H26D 111.7 . . ?
O3 C26 H26A 110.0 . . ?
O3 C26 H26B 110.0 . . ?
O3 C26 H26C 111.7 . . ?
O3 C26 H26D 111.7 . . ?
O3 C26 C27 109(4) . . ?
O3 C26 C27A 100(7) . . ?
C26 C27 H27A 111.0 . . ?
C26 C27 H27B 111.0 . . ?
C26 C27 C28 104(3) . . ?
H27A C27 H27B 109.0 . . ?
C28 C27 H27A 111.0 . . ?
C28 C27 H27B 111.0 . . ?
C26 C27A H27C 107.0 . . ?
C26 C27A H27D 107.0 . . ?
H27C C27A H27D 106.7 . . ?
C28A C27A C26 121(7) . . ?
C28A C27A H27C 107.0 . . ?
C28A C27A H27D 107.0 . . ?
C27 C28 H28A 109.1 . . ?
C27 C28 H28B 109.1 . . ?
H28A C28 H28B 107.8 . . ?
C29 C28 C27 113(5) . . ?
C29 C28 H28A 109.1 . . ?
C29 C28 H28B 109.1 . . ?
C27A C28A H28C 109.4 . . ?
C27A C28A H28D 109.4 . . ?
H28C C28A H28D 108.0 . . ?
C29A C28A C27A 111(3) . . ?
C29A C28A H28C 109.4 . . ?
C29A C28A H28D 109.4 . . ?
C28 C29 H29A 109.5 . . ?
C28 C29 H29B 109.5 . . ?
C28 C29 H29C 109.5 . . ?
H29A C29 H29B 109.5 . . ?
H29A C29 H29C 109.5 . . ?
H29B C29 H29C 109.5 . . ?
C28A C29A H29D 109.5 . . ?
C28A C29A H29E 109.5 . . ?
C28A C29A H29F 109.5 . . ?
H29D C29A H29E 109.5 . . ?
H29D C29A H29F 109.5 . . ?
H29E C29A H29F 109.5 . . ?
H30A C30 H30B 108.6 . . ?
C31 C30 H30A 110.4 . . ?
C31 C30 H30B 110.4 . . ?
O4 C30 H30A 110.4 . . ?
O4 C30 H30B 110.4 . . ?
O4 C30 C31 106.8(12) . . ?
C30 C31 H31A 109.5 . . ?
C30 C31 H31B 109.5 . . ?
C30 C31 C32 110.5(13) . . ?
H31A C31 H31B 108.1 . . ?
C32 C31 H31A 109.5 . . ?
C32 C31 H31B 109.5 . . ?
C31 C32 H32A 109.2 . . ?
C31 C32 H32B 109.2 . . ?
H32A C32 H32B 107.9 . . ?
C33 C32 C31 112.2(14) . . ?
C33 C32 H32A 109.2 . . ?
C33 C32 H32B 109.2 . . ?
C32 C33 H33A 109.5 . . ?
C32 C33 H33B 109.5 . . ?
C32 C33 H33C 109.5 . . ?
H33A C33 H33B 109.5 . . ?
H33A C33 H33C 109.5 . . ?
H33B C33 H33C 109.5 . . ?
C1 Hg1 Cl1 179.0(3) . . ?
C1 Hg1 N1 72.9(4) . . ?
Cl1 Hg1 N1 107.4(3) . . ?
C17 Hg2 Cl2 175.7(3) . . ?
C7 N1 Hg1 100.4(7) . . ?
C11 N1 C7 119.1(10) . . ?
C11 N1 Hg1 124.8(8) . . ?
C4 O1 C18 117.0(9) . . ?
C5 O2 C22 112.8(9) . . ?
C13 O3 C26 114.1(10) . . ?
C14 O4 C30 118.5(11) . . ?
C35 C34 C39 117.0(13) . . ?
C35 C34 Hg3 124.1(10) . . ?
C39 C34 Hg3 118.9(10) . . ?
C34 C35 H35 118.5 . . ?
C36 C35 C34 122.9(13) . . ?
C36 C35 H35 118.5 . . ?
C35 C36 H36 119.9 . . ?
C37 C36 C35 120.2(15) . . ?
C37 C36 H36 119.9 . . ?
C36 C37 C38 119.1(15) . . ?
O5 C37 C36 125.6(14) . . ?
O5 C37 C38 115.2(14) . . ?
C39 C38 C37 120.5(13) . . ?
O6 C38 C37 118.8(14) . . ?
O6 C38 C39 120.7(13) . . ?
C34 C39 C40 120.3(12) . . ?
C38 C39 C34 120.1(13) . . ?
C38 C39 C40 119.6(12) . . ?
C41 C40 C39 124.7(12) . . ?
C41 C40 N2 120.8(12) . . ?
N2 C40 C39 114.1(11) . . ?
C40 C41 H41 120.2 . . ?
C40 C41 C42 119.6(12) . . ?
C42 C41 H41 120.2 . . ?
C41 C42 H42 120.4 . . ?
C43 C42 C41 119.3(13) . . ?
C43 C42 H42 120.4 . . ?
C42 C43 H43 120.2 . . ?
C42 C43 C44 119.7(13) . . ?
C44 C43 H43 120.2 . . ?
C43 C44 C45 123.7(12) . . ?
N2 C44 C43 120.8(13) . . ?
N2 C44 C45 115.5(11) . . ?
C46 C45 C44 121.5(12) . . ?
C46 C45 C50 118.2(14) . . ?
C50 C45 C44 120.3(14) . . ?
C45 C46 C47 123.7(14) . . ?
C45 C46 O7 120.4(13) . . ?
O7 C46 C47 115.9(14) . . ?
C46 C47 O8 115.2(15) . . ?
C48 C47 C46 116.1(17) . . ?
C48 C47 O8 128.4(16) . . ?
O8A C47 C46 121(2) . . ?
O8A C47 C48 122(2) . . ?
C47 C48 H48 119.5 . . ?
C47 C48 C49 121.1(14) . . ?
C49 C48 H48 119.5 . . ?
C48 C49 H49 119.4 . . ?
C50 C49 C48 121.2(14) . . ?
C50 C49 H49 119.4 . . ?
C45 C50 Hg4 119.6(12) . . ?
C49 C50 C45 119.6(16) . . ?
C49 C50 Hg4 120.7(11) . . ?
H51A C51 H51B 107.6 . . ?
C52 C51 H51A 108.6 . . ?
C52 C51 H51B 108.6 . . ?
O5 C51 H51A 108.6 . . ?
O5 C51 H51B 108.6 . . ?
O5 C51 C52 115(3) . . ?
H51C C51A H51D 109.3 . . ?
C52A C51A H51C 111.5 . . ?
C52A C51A H51D 111.5 . . ?
C52A C51A O5 102(4) . . ?
O5 C51A H51C 111.5 . . ?
O5 C51A H51D 111.5 . . ?
C51 C52 H52A 109.7 . . ?
C51 C52 H52B 109.7 . . ?
H52A C52 H52B 108.2 . . ?
C53 C52 C51 109.8(10) . . ?
C53 C52 H52A 109.7 . . ?
C53 C52 H52B 109.7 . . ?
C51A C52A H52C 108.1 . . ?
C51A C52A H52D 108.1 . . ?
H52C C52A H52D 107.3 . . ?
C53A C52A C51A 117(4) . . ?
C53A C52A H52C 108.1 . . ?
C53A C52A H52D 108.1 . . ?
C52 C53 H53A 109.6 . . ?
C52 C53 H53B 109.6 . . ?
H53A C53 H53B 108.1 . . ?
C54 C53 C52 110.5(10) . . ?
C54 C53 H53A 109.6 . . ?
C54 C53 H53B 109.6 . . ?
C52A C53A H53C 109.1 . . ?
C52A C53A H53D 109.1 . . ?
H53C C53A H53D 107.9 . . ?
C54A C53A C52A 112(4) . . ?
C54A C53A H53C 109.1 . . ?
C54A C53A H53D 109.1 . . ?
C53 C54 H54A 109.5 . . ?
C53 C54 H54B 109.5 . . ?
C53 C54 H54C 109.5 . . ?
H54A C54 H54B 109.5 . . ?
H54A C54 H54C 109.5 . . ?
H54B C54 H54C 109.5 . . ?
C53A C54A H54D 109.5 . . ?
C53A C54A H54E 109.5 . . ?
C53A C54A H54F 109.5 . . ?
H54D C54A H54E 109.5 . . ?
H54D C54A H54F 109.5 . . ?
H54E C54A H54F 109.5 . . ?
H55A C55 H55B 108.6 . . ?
C56 C55 H55A 110.3 . . ?
C56 C55 H55B 110.3 . . ?
O6 C55 H55A 110.3 . . ?
O6 C55 H55B 110.3 . . ?
O6 C55 C56 106.9(14) . . ?
C55 C56 H56A 108.4 . . ?
C55 C56 H56B 108.4 . . ?
C55 C56 C57 115.5(15) . . ?
H56A C56 H56B 107.5 . . ?
C57 C56 H56A 108.4 . . ?
C57 C56 H56B 108.4 . . ?
C56 C57 H57A 108.6 . . ?
C56 C57 H57B 108.6 . . ?
H57A C57 H57B 107.6 . . ?
C58 C57 C56 114.5(16) . . ?
C58 C57 H57A 108.6 . . ?
C58 C57 H57B 108.6 . . ?
C57 C58 H58A 109.5 . . ?
C57 C58 H58B 109.5 . . ?
C57 C58 H58C 109.5 . . ?
H58A C58 H58B 109.5 . . ?
H58A C58 H58C 109.5 . . ?
H58B C58 H58C 109.5 . . ?
H59C C59 H59D 110.6 . . ?
H59A C59 H59B 107.8 . . ?
C60 C59 H59A 109.0 . . ?
C60 C59 H59B 109.0 . . ?
C60A C59 H59C 113.2 . . ?
C60A C59 H59D 113.2 . . ?
O7 C59 H59C 113.2 . . ?
O7 C59 H59D 113.2 . . ?
O7 C59 H59A 109.0 . . ?
O7 C59 H59B 109.0 . . ?
O7 C59 C60 112.9(12) . . ?
O7 C59 C60A 92.4(14) . . ?
C59 C60 H60A 109.0 . . ?
C59 C60 H60B 109.0 . . ?
H60A C60 H60B 107.8 . . ?
C61 C60 C59 112.8(14) . . ?
C61 C60 H60A 109.0 . . ?
C61 C60 H60B 109.0 . . ?
C59 C60A H60C 110.6 . . ?
C59 C60A H60D 110.6 . . ?
H60C C60A H60D 108.8 . . ?
C61A C60A C59 105(2) . . ?
C61A C60A H60C 110.6 . . ?
C61A C60A H60D 110.6 . . ?
C60 C61 H61A 109.0 . . ?
C60 C61 H61B 109.0 . . ?
H61A C61 H61B 107.8 . . ?
C62 C61 C60 112.7(18) . . ?
C62 C61 H61A 109.0 . . ?
C62 C61 H61B 109.0 . . ?
C60A C61A H61C 109.2 . . ?
C60A C61A H61D 109.2 . . ?
C60A C61A C62A 112(3) . . ?
H61C C61A H61D 107.9 . . ?
C62A C61A H61C 109.2 . . ?
C62A C61A H61D 109.2 . . ?
C61 C62 H62A 109.5 . . ?
C61 C62 H62B 109.5 . . ?
C61 C62 H62C 109.5 . . ?
H62A C62 H62B 109.5 . . ?
H62A C62 H62C 109.5 . . ?
H62B C62 H62C 109.5 . . ?
C61A C62A H62D 109.5 . . ?
C61A C62A H62E 109.5 . . ?
C61A C62A H62F 109.5 . . ?
H62D C62A H62E 109.5 . . ?
H62D C62A H62F 109.5 . . ?
H62E C62A H62F 109.5 . . ?
H63A C63 H63B 108.5 . . ?
C64 C63 H63A 110.2 . . ?
C64 C63 H63B 110.2 . . ?
O8 C63 H63A 110.2 . . ?
O8 C63 H63B 110.2 . . ?
O8 C63 C64 107.5(19) . . ?
H63C C63A H63D 108.5 . . ?
C64A C63A H63C 110.3 . . ?
C64A C63A H63D 110.3 . . ?
O8A C63A H63C 110.3 . . ?
O8A C63A H63D 110.3 . . ?
O8A C63A C64A 107(3) . . ?
C63 C64 H64A 109.3 . . ?
C63 C64 H64B 109.3 . . ?
H64A C64 H64B 108.0 . . ?
C65 C64 C63 111(2) . . ?
C65 C64 H64A 109.3 . . ?
C65 C64 H64B 109.3 . . ?
C63A C64A H64C 109.4 . . ?
C63A C64A H64D 109.4 . . ?
H64C C64A H64D 108.0 . . ?
C65A C64A C63A 111(3) . . ?
C65A C64A H64C 109.4 . . ?
C65A C64A H64D 109.4 . . ?
C64 C65 H65A 109.2 . . ?
C64 C65 H65B 109.2 . . ?
H65A C65 H65B 107.9 . . ?
C66 C65 C64 112(2) . . ?
C66 C65 H65A 109.2 . . ?
C66 C65 H65B 109.2 . . ?
C64A C65A H65C 109.2 . . ?
C64A C65A H65D 109.2 . . ?
C64A C65A C66A 112(3) . . ?
H65C C65A H65D 107.9 . . ?
C66A C65A H65C 109.2 . . ?
C66A C65A H65D 109.2 . . ?
C65 C66 H66A 109.5 . . ?
C65 C66 H66B 109.5 . . ?
C65 C66 H66C 109.5 . . ?
H66A C66 H66B 109.5 . . ?
H66A C66 H66C 109.5 . . ?
H66B C66 H66C 109.5 . . ?
C65A C66A H66D 109.5 . . ?
C65A C66A H66E 109.5 . . ?
C65A C66A H66F 109.5 . . ?
H66D C66A H66E 109.5 . . ?
H66D C66A H66F 109.5 . . ?
H66E C66A H66F 109.5 . . ?
C34 Hg3 Cl3 177.3(3) . . ?
C50 Hg4 Cl4 179.2(4) . . ?
C44 N2 C40 119.8(11) . . ?
C37 O5 C51A 109.9(19) . . ?
C51 O5 C37 124.9(17) . . ?
C38 O6 C55 113.1(12) . . ?
C46 O7 C59 113.5(9) . . ?
C63 O8 C47 117.4(19) . . ?
C47 O8A C63A 118(4) . . ?

loop_
_geom_bond_atom_site_label_1
_geom_bond_atom_site_label_2
_geom_bond_distance
_geom_bond_site_symmetry_2
_geom_bond_publ_flag
C1 C2 1.383(18) . ?
C1 C6 1.419(15) . ?
C1 Hg1 2.062(12) . ?
C2 H2 0.9500 . ?
C2 C3 1.382(19) . ?
C3 H3 0.9500 . ?
C3 C4 1.375(16) . ?
C4 C5 1.38(2) . ?
C4 O1 1.394(16) . ?
C5 C6 1.41(2) . ?
C5 O2 1.394(14) . ?
C6 C7 1.511(18) . ?
C7 C8 1.397(16) . ?
C7 N1 1.334(16) . ?
C8 H8 0.9500 . ?
C8 C9 1.367(19) . ?
C9 H9 0.9500 . ?
C9 C10 1.39(2) . ?
C10 H10 0.9500 . ?
C10 C11 1.388(16) . ?
C11 C12 1.499(17) . ?
C11 N1 1.333(17) . ?
C12 C13 1.38(2) . ?
C12 C17 1.428(15) . ?
C13 C14 1.400(19) . ?
C13 O3 1.406(15) . ?
C14 C15 1.401(19) . ?
C14 O4 1.354(18) . ?
C15 H15 0.9500 . ?
C15 C16 1.405(19) . ?
C16 H16 0.9500 . ?
C16 C17 1.383(17) . ?
C17 Hg2 2.016(12) . ?
C18 H18A 0.9900 . ?
C18 H18B 0.9900 . ?
C18 H18C 0.9900 . ?
C18 H18D 0.9900 . ?
C18 C19 1.512(10) . ?
C18 C19A 1.511(10) . ?
C18 O1 1.435(17) . ?
C19 H19A 0.9900 . ?
C19 H19B 0.9900 . ?
C19 C20 1.511(10) . ?
C19A H19C 0.9900 . ?
C19A H19D 0.9900 . ?
C19A C20A 1.510(10) . ?
C20 H20A 0.9900 . ?
C20 H20B 0.9900 . ?
C20 C21 1.513(10) . ?
C20A H20C 0.9900 . ?
C20A H20D 0.9900 . ?
C20A C21A 1.512(10) . ?
C21 H21A 0.9800 . ?
C21 H21B 0.9800 . ?
C21 H21C 0.9800 . ?
C21A H21D 0.9800 . ?
C21A H21E 0.9800 . ?
C21A H21F 0.9800 . ?
C22 H22A 0.9900 . ?
C22 H22B 0.9900 . ?
C22 C23 1.494(16) . ?
C22 O2 1.455(15) . ?
C23 H23A 0.9900 . ?
C23 H23B 0.9900 . ?
C23 C24 1.53(2) . ?
C24 H24A 0.9900 . ?
C24 H24B 0.9900 . ?
C24 C25 1.45(3) . ?
C25 H25A 0.9800 . ?
C25 H25B 0.9800 . ?
C25 H25C 0.9800 . ?
C26 H26A 0.9900 . ?
C26 H26B 0.9900 . ?
C26 H26C 0.9900 . ?
C26 H26D 0.9900 . ?
C26 C27 1.522(10) . ?
C26 C27A 1.522(10) . ?
C26 O3 1.44(2) . ?
C27 H27A 0.9900 . ?
C27 H27B 0.9900 . ?
C27 C28 1.524(10) . ?
C27A H27C 0.9900 . ?
C27A H27D 0.9900 . ?
C27A C28A 1.522(10) . ?
C28 H28A 0.9900 . ?
C28 H28B 0.9900 . ?
C28 C29 1.519(10) . ?
C28A H28C 0.9900 . ?
C28A H28D 0.9900 . ?
C28A C29A 1.518(10) . ?
C29 H29A 0.9800 . ?
C29 H29B 0.9800 . ?
C29 H29C 0.9800 . ?
C29A H29D 0.9800 . ?
C29A H29E 0.9800 . ?
C29A H29F 0.9800 . ?
C30 H30A 0.9900 . ?
C30 H30B 0.9900 . ?
C30 C31 1.50(2) . ?
C30 O4 1.426(16) . ?
C31 H31A 0.9900 . ?
C31 H31B 0.9900 . ?
C31 C32 1.55(2) . ?
C32 H32A 0.9900 . ?
C32 H32B 0.9900 . ?
C32 C33 1.54(2) . ?
C33 H33A 0.9800 . ?
C33 H33B 0.9800 . ?
C33 H33C 0.9800 . ?
Cl1 Hg1 2.313(4) . ?
Cl2 Hg2 2.336(4) . ?
Hg1 N1 2.675(9) . ?
C34 C35 1.386(19) . ?
C34 C39 1.426(18) . ?
C34 Hg3 2.027(14) . ?
C35 H35 0.9500 . ?
C35 C36 1.38(2) . ?
C36 H36 0.9500 . ?
C36 C37 1.37(2) . ?
C37 C38 1.41(2) . ?
C37 O5 1.364(18) . ?
C38 C39 1.39(2) . ?
C38 O6 1.383(16) . ?
C39 C40 1.506(18) . ?
C40 C41 1.358(18) . ?
C40 N2 1.362(16) . ?
C41 H41 0.9500 . ?
C41 C42 1.395(19) . ?
C42 H42 0.9500 . ?
C42 C43 1.367(19) . ?
C43 H43 0.9500 . ?
C43 C44 1.376(17) . ?
C44 C45 1.484(19) . ?
C44 N2 1.353(16) . ?
C45 C46 1.38(2) . ?
C45 C50 1.390(19) . ?
C46 C47 1.42(2) . ?
C46 O7 1.407(17) . ?
C47 C48 1.39(2) . ?
C47 O8 1.49(3) . ?
C47 O8A 1.11(4) . ?
C48 H48 0.9500 . ?
C48 C49 1.39(2) . ?
C49 H49 0.9500 . ?
C49 C50 1.39(2) . ?
C50 Hg4 2.065(17) . ?
C51 H51A 0.9900 . ?
C51 H51B 0.9900 . ?
C51 C52 1.521(10) . ?
C51 O5 1.36(5) . ?
C51A H51C 0.9900 . ?
C51A H51D 0.9900 . ?
C51A C52A 1.519(10) . ?
C51A O5 1.53(6) . ?
C52 H52A 0.9900 . ?
C52 H52B 0.9900 . ?
C52 C53 1.519(10) . ?
C52A H52C 0.9900 . ?
C52A H52D 0.9900 . ?
C52A C53A 1.519(10) . ?
C53 H53A 0.9900 . ?
C53 H53B 0.9900 . ?
C53 C54 1.516(10) . ?
C53A H53C 0.9900 . ?
C53A H53D 0.9900 . ?
C53A C54A 1.518(10) . ?
C54 H54A 0.9800 . ?
C54 H54B 0.9800 . ?
C54 H54C 0.9800 . ?
C54A H54D 0.9800 . ?
C54A H54E 0.9800 . ?
C54A H54F 0.9800 . ?
C55 H55A 0.9900 . ?
C55 H55B 0.9900 . ?
C55 C56 1.50(2) . ?
C55 O6 1.469(16) . ?
C56 H56A 0.9900 . ?
C56 H56B 0.9900 . ?
C56 C57 1.52(3) . ?
C57 H57A 0.9900 . ?
C57 H57B 0.9900 . ?
C57 C58 1.49(2) . ?
C58 H58A 0.9800 . ?
C58 H58B 0.9800 . ?
C58 H58C 0.9800 . ?
C59 H59C 0.9900 . ?
C59 H59D 0.9900 . ?
C59 H59A 0.9900 . ?
C59 H59B 0.9900 . ?
C59 C60 1.525(9) . ?
C59 C60A 1.522(10) . ?
C59 O7 1.443(16) . ?
C60 H60A 0.9900 . ?
C60 H60B 0.9900 . ?
C60 C61 1.520(10) . ?
C60A H60C 0.9900 . ?
C60A H60D 0.9900 . ?
C60A C61A 1.517(10) . ?
C61 H61A 0.9900 . ?
C61 H61B 0.9900 . ?
C61 C62 1.513(10) . ?
C61A H61C 0.9900 . ?
C61A H61D 0.9900 . ?
C61A C62A 1.520(10) . ?
C62 H62A 0.9800 . ?
C62 H62B 0.9800 . ?
C62 H62C 0.9800 . ?
C62A H62D 0.9800 . ?
C62A H62E 0.9800 . ?
C62A H62F 0.9800 . ?
C63 H63A 0.9900 . ?
C63 H63B 0.9900 . ?
C63 C64 1.519(10) . ?
C63 O8 1.415(10) . ?
C63A H63C 0.9900 . ?
C63A H63D 0.9900 . ?
C63A C64A 1.521(10) . ?
C63A O8A 1.414(10) . ?
C64 H64A 0.9900 . ?
C64 H64B 0.9900 . ?
C64 C65 1.518(10) . ?
C64A H64C 0.9900 . ?
C64A H64D 0.9900 . ?
C64A C65A 1.519(10) . ?
C65 H65A 0.9900 . ?
C65 H65B 0.9900 . ?
C65 C66 1.517(10) . ?
C65A H65C 0.9900 . ?
C65A H65D 0.9900 . ?
C65A C66A 1.521(10) . ?
C66 H66A 0.9800 . ?
C66 H66B 0.9800 . ?
C66 H66C 0.9800 . ?
C66A H66D 0.9800 . ?
C66A H66E 0.9800 . ?
C66A H66F 0.9800 . ?
Cl3 Hg3 2.336(3) . ?
Cl4 Hg4 2.310(5) . ?

loop_
_geom_torsion_atom_site_label_1
_geom_torsion_atom_site_label_2
_geom_torsion_atom_site_label_3
_geom_torsion_atom_site_label_4
_geom_torsion
_geom_torsion_site_symmetry_1
_geom_torsion_site_symmetry_2
_geom_torsion_site_symmetry_3
_geom_torsion_site_symmetry_4
_geom_torsion_publ_flag
C1 C2 C3 C4 -1.3(19) . . . . ?
C1 C6 C7 C8 -141.0(13) . . . . ?
C1 C6 C7 N1 37.8(16) . . . . ?
C2 C1 C6 C5 -1.3(16) . . . . ?
C2 C1 C6 C7 -178.5(11) . . . . ?
C2 C3 C4 C5 -1.0(19) . . . . ?
C2 C3 C4 O1 178.3(11) . . . . ?
C3 C4 C5 C6 2.0(19) . . . . ?
C3 C4 C5 O2 -178.2(11) . . . . ?
C3 C4 O1 C18 -5.6(17) . . . . ?
C4 C5 C6 C1 -0.9(18) . . . . ?
C4 C5 C6 C7 176.2(11) . . . . ?
C4 C5 O2 C22 -88.1(14) . . . . ?
C5 C4 O1 C18 173.8(11) . . . . ?
C5 C6 C7 C8 41.9(18) . . . . ?
C5 C6 C7 N1 -139.3(12) . . . . ?
C6 C1 C2 C3 2.4(18) . . . . ?
C6 C5 O2 C22 91.7(14) . . . . ?
C6 C7 C8 C9 177.4(12) . . . . ?
C6 C7 N1 C11 -178.8(11) . . . . ?
C6 C7 N1 Hg1 -38.8(12) . . . . ?
C7 C8 C9 C10 2(2) . . . . ?
C8 C7 N1 C11 0(2) . . . . ?
C8 C7 N1 Hg1 140.0(11) . . . . ?
C8 C9 C10 C11 -1(2) . . . . ?
C9 C10 C11 C12 178.1(13) . . . . ?
C9 C10 C11 N1 -1(2) . . . . ?
C10 C11 C12 C13 41(2) . . . . ?
C10 C11 C12 C17 -139.8(13) . . . . ?
C10 C11 N1 C7 1(2) . . . . ?
C10 C11 N1 Hg1 -128.7(12) . . . . ?
C11 C12 C13 C14 176.4(12) . . . . ?
C11 C12 C13 O3 -2.8(19) . . . . ?
C11 C12 C17 C16 -177.2(11) . . . . ?
C11 C12 C17 Hg2 2.6(14) . . . . ?
C12 C11 N1 C7 -177.9(11) . . . . ?
C12 C11 N1 Hg1 52.4(14) . . . . ?
C12 C13 C14 C15 1(2) . . . . ?
C12 C13 C14 O4 180.0(12) . . . . ?
C12 C13 O3 C26 98.8(16) . . . . ?
C13 C12 C17 C16 1.6(17) . . . . ?
C13 C12 C17 Hg2 -178.6(9) . . . . ?
C13 C14 C15 C16 0.9(19) . . . . ?
C13 C14 O4 C30 -174.1(12) . . . . ?
C14 C13 O3 C26 -80.4(17) . . . . ?
C14 C15 C16 C17 -1.6(19) . . . . ?
C15 C14 O4 C30 5(2) . . . . ?
C15 C16 C17 C12 0.4(18) . . . . ?
C15 C16 C17 Hg2 -179.4(9) . . . . ?
C17 C12 C13 C14 -2.4(19) . . . . ?
C17 C12 C13 O3 178.4(11) . . . . ?
C18 C19 C20 C21 179(3) . . . . ?
C18 C19A C20A C21A -178(3) . . . . ?
C19 C18 O1 C4 -168.0(15) . . . . ?
C19A C18 O1 C4 172.3(19) . . . . ?
C22 C23 C24 C25 -65(2) . . . . ?
C23 C22 O2 C5 172.7(13) . . . . ?
C26 C27 C28 C29 170(6) . . . . ?
C26 C27A C28A C29A -73(13) . . . . ?
C27 C26 O3 C13 173(2) . . . . ?
C27A C26 O3 C13 164(3) . . . . ?
C30 C31 C32 C33 171.7(16) . . . . ?
C31 C30 O4 C14 167.6(13) . . . . ?
Hg1 C1 C2 C3 -168.4(10) . . . . ?
Hg1 C1 C6 C5 169.7(9) . . . . ?
Hg1 C1 C6 C7 -7.5(14) . . . . ?
N1 C7 C8 C9 -1(2) . . . . ?
N1 C11 C12 C13 -139.6(13) . . . . ?
N1 C11 C12 C17 39.1(16) . . . . ?
O1 C4 C5 C6 -177.3(10) . . . . ?
O1 C4 C5 O2 2.5(17) . . . . ?
O1 C18 C19 C20 -67(3) . . . . ?
O1 C18 C19A C20A -169(2) . . . . ?
O2 C5 C6 C1 179.4(10) . . . . ?
O2 C5 C6 C7 -3.5(17) . . . . ?
O2 C22 C23 C24 -65.7(17) . . . . ?
O3 C13 C14 C15 -179.7(12) . . . . ?
O3 C13 C14 O4 -0.9(19) . . . . ?
O3 C26 C27 C28 -72(5) . . . . ?
O3 C26 C27A C28A -65(9) . . . . ?
O4 C14 C15 C16 -177.8(13) . . . . ?
O4 C30 C31 C32 -69.8(18) . . . . ?
C34 C35 C36 C37 -1(2) . . . . ?
C34 C39 C40 C41 134.4(13) . . . . ?
C34 C39 C40 N2 -39.1(15) . . . . ?
C35 C34 C39 C38 2.3(18) . . . . ?
C35 C34 C39 C40 -176.4(11) . . . . ?
C35 C36 C37 C38 2(2) . . . . ?
C35 C36 C37 O5 179.5(14) . . . . ?
C36 C37 C38 C39 0(2) . . . . ?
C36 C37 C38 O6 -179.9(12) . . . . ?
C36 C37 O5 C51 -4(3) . . . . ?
C36 C37 O5 C51A -1(3) . . . . ?
C37 C38 C39 C34 -1.8(18) . . . . ?
C37 C38 C39 C40 177.0(11) . . . . ?
C37 C38 O6 C55 71.4(15) . . . . ?
C38 C37 O5 C51 174(2) . . . . ?
C38 C37 O5 C51A 177(2) . . . . ?
C38 C39 C40 C41 -44.3(17) . . . . ?
C38 C39 C40 N2 142.2(11) . . . . ?
C39 C34 C35 C36 -1(2) . . . . ?
C39 C38 O6 C55 -108.2(15) . . . . ?
C39 C40 C41 C42 -174.6(11) . . . . ?
C39 C40 N2 C44 174.5(10) . . . . ?
C40 C41 C42 C43 0.4(19) . . . . ?
C41 C40 N2 C44 0.7(17) . . . . ?
C41 C42 C43 C44 1.5(18) . . . . ?
C42 C43 C44 C45 178.7(12) . . . . ?
C42 C43 C44 N2 -2.3(18) . . . . ?
C43 C44 C45 C46 -42.3(18) . . . . ?
C43 C44 C45 C50 141.2(13) . . . . ?
C43 C44 N2 C40 1.2(17) . . . . ?
C44 C45 C46 C47 -175.8(11) . . . . ?
C44 C45 C46 O7 2.9(18) . . . . ?
C44 C45 C50 C49 177.9(11) . . . . ?
C44 C45 C50 Hg4 1.9(15) . . . . ?
C45 C44 N2 C40 -179.7(10) . . . . ?
C45 C46 C47 C48 -2.3(19) . . . . ?
C45 C46 C47 O8 172.1(15) . . . . ?
C45 C46 C47 O8A -172(3) . . . . ?
C45 C46 O7 C59 -96.6(14) . . . . ?
C46 C45 C50 C49 1.4(18) . . . . ?
C46 C45 C50 Hg4 -174.6(9) . . . . ?
C46 C47 C48 C49 1.8(18) . . . . ?
C46 C47 O8 C63 -173(2) . . . . ?
C46 C47 O8A C63A -168(3) . . . . ?
C47 C46 O7 C59 82.1(13) . . . . ?
C47 C48 C49 C50 0.2(19) . . . . ?
C48 C47 O8 C63 1(3) . . . . ?
C48 C47 O8A C63A 22(5) . . . . ?
C48 C49 C50 C45 -1.9(19) . . . . ?
C48 C49 C50 Hg4 174.1(9) . . . . ?
C50 C45 C46 C47 0.7(19) . . . . ?
C50 C45 C46 O7 179.4(10) . . . . ?
C51 C52 C53 C54 -176(4) . . . . ?
C51A C52A C53A C54A -78(6) . . . . ?
C52 C51 O5 C37 -168.4(17) . . . . ?
C52A C51A O5 C37 178(3) . . . . ?
C55 C56 C57 C58 -58.9(19) . . . . ?
C56 C55 O6 C38 166.2(13) . . . . ?
C59 C60 C61 C62 78(2) . . . . ?
C59 C60A C61A C62A -170(3) . . . . ?
C60 C59 O7 C46 173.5(12) . . . . ?
C60A C59 O7 C46 -150.6(19) . . . . ?
C63 C64 C65 C66 177(2) . . . . ?
C63A C64A C65A C66A -171(4) . . . . ?
C64 C63 O8 C47 167(2) . . . . ?
C64A C63A O8A C47 174(3) . . . . ?
Hg3 C34 C35 C36 180.0(11) . . . . ?
Hg3 C34 C39 C38 -178.6(9) . . . . ?
Hg3 C34 C39 C40 2.7(15) . . . . ?
N2 C40 C41 C42 -1.5(18) . . . . ?
N2 C44 C45 C46 138.6(12) . . . . ?
N2 C44 C45 C50 -37.8(16) . . . . ?
O5 C37 C38 C39 -178.4(12) . . . . ?
O5 C37 C38 O6 2.0(18) . . . . ?
O5 C51 C52 C53 69(5) . . . . ?
O5 C51A C52A C53A 62(5) . . . . ?
O6 C38 C39 C34 177.9(10) . . . . ?
O6 C38 C39 C40 -3.4(17) . . . . ?
O6 C55 C56 C57 -62.3(19) . . . . ?
O7 C46 C47 C48 179.0(10) . . . . ?
O7 C46 C47 O8 -6.6(18) . . . . ?
O7 C46 C47 O8A 9(3) . . . . ?
O7 C59 C60 C61 76.4(19) . . . . ?
O7 C59 C60A C61A 171(3) . . . . ?
O8 C47 C48 C49 -171.7(16) . . . . ?
O8 C63 C64 C65 61(3) . . . . ?
O8A C47 C48 C49 172(3) . . . . ?
O8A C63A C64A C65A -66(5) . . . . ?

loop_
_exptl_oxdiff_crystal_face_indexfrac_h
_exptl_oxdiff_crystal_face_indexfrac_k
_exptl_oxdiff_crystal_face_indexfrac_l
_exptl_oxdiff_crystal_face_x
_exptl_oxdiff_crystal_face_y
_exptl_oxdiff_crystal_face_z
-0.0013 0.9994 -0.0015 -0.0805 0.0027 0.0219
0.0013 -0.9994 0.0015 0.0805 -0.0027 -0.0219
-1.0001 0.0000 1.9979 0.0150 -0.1208 0.0723
2.0002 1.0088 2.0007 -0.0209 0.1964 0.2146
-2.0002 -1.0088 -2.0007 0.0209 -0.1964 -0.2146
2.0008 0.0047 -0.9968 0.0148 0.2176 0.0240
-0.0002 -0.0016 -0.9997 -0.0149 0.0080 -0.0562
0.0002 0.0016 0.9997 0.0149 -0.0080 0.0562
1.0034 -1.9940 1.0040 0.1908 0.0913 0.0525
-0.9968 -1.9940 4.9997 0.2208 -0.1502 0.1972
1.0005 0.0011 0.0017 0.0150 0.1048 0.0401
